data_7055777
loop_
_publ_author_name
'Vrdoljak, Vi\<snja'
'Pavlovi\'c, Gordana'
'Maltar-Strme\<cki, Nadica'
'Cindri\'c, Marina'

_publ_section_title
;
 Copper(ii) hydrazone complexes with different nuclearities and
 geometries: synthetic methods and ligand substituent effects
;
_journal_issue 11
_journal_name_full 'New J. Chem.'
_journal_page_first 9263
_journal_paper_doi 10.1039/C6NJ01036A
_journal_volume 40
_journal_year 2016
_chemical_formula_sum 'C19 H15 Cu N3 O3'
_chemical_formula_weight 396.88
_space_group_crystal_system orthorhombic
_space_group_IT_number 45
_space_group_name_Hall 'I 2 -2c'
_space_group_name_H-M_alt 'I b a 2'
_symmetry_space_group_name_Hall 'I 2 -2c'
_symmetry_space_group_name_H-M 'I b a 2'
_atom_sites_solution_hydrogens mixed
_audit_creation_method SHELXL-2014/7
_audit_update_record
;
2016-09-14 deposited with the CCDC.
2016-09-20 downloaded from the CCDC.
;
_cell_angle_alpha 90
_cell_angle_beta 90
_cell_angle_gamma 90
_cell_formula_units_Z 8
_cell_length_a 38.0051(15)
_cell_length_b 12.0227(3)
_cell_length_c 7.3639(18)
_cell_measurement_reflns_used 3293
_cell_measurement_temperature 296(2)
_cell_measurement_theta_max 75.5197
_cell_measurement_theta_min 4.6501
_cell_volume 3364.7(8)
_computing_cell_refinement
;
CrysAlisPro, Agilent Technologies,Version 1.171.36.20.
;
_computing_data_collection
;
CrysAlisPro, Agilent Technologies,Version 1.171.36.20.
;
_computing_data_reduction
;
CrysAlisPro, Agilent Technologies,Version 1.171.36.20.
;
_computing_molecular_graphics 'MERCURY 3.6. (CCDC, 2015)'
_computing_publication_material 'SHELXL-2014 (Sheldrick, 2014)'
_computing_structure_refinement 'SHELXL-2014 (Sheldrick, 2014)'
_computing_structure_solution 'SHELXLS-2014 (Sheldrick, 2014)'
_diffrn_ambient_temperature 296(2)
_diffrn_measured_fraction_theta_full 0.995
_diffrn_measured_fraction_theta_max 0.995
_diffrn_measurement_device_type 'Xcalibur, Ruby, Nova'
_diffrn_measurement_method '\w scans'
_diffrn_radiation_source 'Nova (Cu) X-ray Source'
_diffrn_radiation_type CuK\a
_diffrn_radiation_wavelength 1.5418
_diffrn_reflns_av_R_equivalents 0.0201
_diffrn_reflns_av_unetI/netI 0.0248
_diffrn_reflns_Laue_measured_fraction_full 0.995
_diffrn_reflns_Laue_measured_fraction_max 0.995
_diffrn_reflns_limit_h_max 44
_diffrn_reflns_limit_h_min -45
_diffrn_reflns_limit_k_max 12
_diffrn_reflns_limit_k_min -14
_diffrn_reflns_limit_l_max 6
_diffrn_reflns_limit_l_min -8
_diffrn_reflns_number 4401
_diffrn_reflns_point_group_measured_fraction_full 0.777
_diffrn_reflns_point_group_measured_fraction_max 0.776
_diffrn_reflns_theta_full 67.680
_diffrn_reflns_theta_max 68.453
_diffrn_reflns_theta_min 4.654
_exptl_absorpt_coefficient_mu 2.049
_exptl_absorpt_correction_T_max 1.00000
_exptl_absorpt_correction_T_min 0.83017
_exptl_absorpt_correction_type multi-scan
_exptl_absorpt_process_details
;
CrysAlisPro, Agilent Technologies,
Version 1.171.36.20.
Empirical absorption correction using spherical harmonics,
implemented in SCALE3 ABSPACK scaling algorithm.
;
_exptl_crystal_colour 'dark green'
_exptl_crystal_density_diffrn 1.567
_exptl_crystal_description plate
_exptl_crystal_F_000 1624
_exptl_crystal_size_max 0.58
_exptl_crystal_size_mid 0.16
_exptl_crystal_size_min 0.04
_refine_diff_density_max 0.378
_refine_diff_density_min -0.288
_refine_diff_density_rms 0.052
_refine_ls_abs_structure_details
;
 Classical Flack method preferred over Parsons because s.u. lower.
;
_refine_ls_abs_structure_Flack 0.00(4)
_refine_ls_extinction_method none
_refine_ls_goodness_of_fit_ref 1.044
_refine_ls_hydrogen_treatment mixed
_refine_ls_matrix_type full
_refine_ls_number_parameters 238
_refine_ls_number_reflns 2401
_refine_ls_number_restraints 2
_refine_ls_restrained_S_all 1.044
_refine_ls_R_factor_all 0.0346
_refine_ls_R_factor_gt 0.0335
_refine_ls_shift/su_max 0.000
_refine_ls_shift/su_mean 0.000
_refine_ls_structure_factor_coef Fsqd
_refine_ls_weighting_details 'w=1/[\s^2^(Fo^2^)+(0.0764P)^2^+0.2199P] where P=(Fo^2^+2Fc^2^)/3'
_refine_ls_weighting_scheme calc
_refine_ls_wR_factor_gt 0.0963
_refine_ls_wR_factor_ref 0.0974
_reflns_Friedel_coverage 0.431
_reflns_Friedel_fraction_full 0.516
_reflns_Friedel_fraction_max 0.513
_reflns_number_gt 2328
_reflns_number_total 2401
_reflns_threshold_expression 'I > 2\s(I)'
_cod_data_source_file c6nj01036a2.cif
_cod_data_source_block 1py_new
_cod_depositor_comments 'Adding full bibliography for 7055776--7055782.cif.'
_cod_database_code 7055777
_shelx_shelxl_version_number 2014/7
_shelx_space_group_comment
;
The symmetry employed for this shelxl refinement is uniquely defined
by the following loop, which should always be used as a source of
symmetry information in preference to the above space-group names.
They are only intended as comments.
;

loop_
_space_group_symop_operation_xyz
'x, y, z'
'-x, -y, z'
'-x, y, z+1/2'
'x, -y, z+1/2'
'x+1/2, y+1/2, z+1/2'
'-x+1/2, -y+1/2, z+1/2'
'-x+1/2, y+1/2, z+1'
'x+1/2, -y+1/2, z+1'

loop_
_atom_site_label
_atom_site_type_symbol
_atom_site_fract_x
_atom_site_fract_y
_atom_site_fract_z
_atom_site_U_iso_or_equiv
_atom_site_adp_type
_atom_site_occupancy
_atom_site_site_symmetry_order
_atom_site_calc_flag
_atom_site_refinement_flags_posn
_atom_site_refinement_flags_adp
Cu1 Cu 0.12366(2) 0.00944(4) 0.45906(11) 0.04017(19) Uani 1 1 d . .
N1 N 0.13166(7) -0.1484(2) 0.4378(5) 0.0373(6) Uani 1 1 d . .
N2 N 0.16384(7) -0.1765(2) 0.3583(4) 0.0386(6) Uani 1 1 d . .
N3 N 0.12055(7) 0.1763(2) 0.4707(6) 0.0421(7) Uani 1 1 d . .
O1 O 0.16640(7) 0.01224(19) 0.3142(5) 0.0456(7) Uani 1 1 d . .
O2 O 0.08547(7) -0.0122(2) 0.6229(5) 0.0529(7) Uani 1 1 d . .
O3 O 0.31439(6) -0.1230(2) -0.0110(5) 0.0505(7) Uani 1 1 d D .
H3O H 0.3189(12) -0.184(3) -0.047(8) 0.061 Uiso 1 1 d D U
C1 C 0.17961(8) -0.0856(3) 0.2993(5) 0.0361(7) Uani 1 1 d . .
C2 C 0.21474(8) -0.0973(3) 0.2131(5) 0.0351(6) Uani 1 1 d . .
C3 C 0.23749(9) -0.0075(3) 0.2072(7) 0.0407(7) Uani 1 1 d . .
H3 H 0.2302 0.0608 0.2529 0.049 Uiso 1 1 calc R U
C4 C 0.27078(11) -0.0173(3) 0.1347(7) 0.0455(8) Uani 1 1 d . .
H4 H 0.2859 0.0436 0.1340 0.055 Uiso 1 1 calc R U
C5 C 0.28184(9) -0.1186(3) 0.0626(5) 0.0393(7) Uani 1 1 d . .
C6 C 0.25939(9) -0.2099(3) 0.0702(5) 0.0399(7) Uani 1 1 d . .
H6 H 0.2667 -0.2784 0.0253 0.048 Uiso 1 1 calc R U
C7 C 0.22621(9) -0.1989(3) 0.1444(6) 0.0392(7) Uani 1 1 d . .
H7 H 0.2113 -0.2602 0.1484 0.047 Uiso 1 1 calc R U
C8 C 0.11079(9) -0.2269(3) 0.4840(6) 0.0420(8) Uani 1 1 d . .
H8 H 0.1174 -0.2996 0.4582 0.050 Uiso 1 1 calc R U
C9 C 0.07769(9) -0.2091(3) 0.5733(6) 0.0431(8) Uani 1 1 d . .
C10 C 0.06682(9) -0.1039(3) 0.6393(6) 0.0456(8) Uani 1 1 d . .
C11 C 0.03523(11) -0.0991(4) 0.7360(8) 0.0602(12) Uani 1 1 d . .
H11 H 0.0282 -0.0313 0.7848 0.072 Uiso 1 1 calc R U
C12 C 0.01402(12) -0.1906(4) 0.7622(8) 0.0671(12) Uani 1 1 d . .
H12 H -0.0071 -0.1837 0.8246 0.081 Uiso 1 1 calc R U
C13 C 0.02448(12) -0.2940(4) 0.6945(9) 0.0688(14) Uani 1 1 d . .
H13 H 0.0104 -0.3563 0.7111 0.083 Uiso 1 1 calc R U
C14 C 0.05592(10) -0.3025(4) 0.6029(7) 0.0582(11) Uani 1 1 d . .
H14 H 0.0630 -0.3716 0.5593 0.070 Uiso 1 1 calc R U
C15 C 0.14642(10) 0.2394(3) 0.4034(6) 0.0482(9) Uani 1 1 d . .
H15 H 0.1652 0.2047 0.3461 0.058 Uiso 1 1 calc R U
C16 C 0.14636(13) 0.3547(3) 0.4155(7) 0.0594(11) Uani 1 1 d . .
H16 H 0.1648 0.3964 0.3685 0.071 Uiso 1 1 calc R U
C17 C 0.11819(15) 0.4057(4) 0.4991(9) 0.0732(16) Uani 1 1 d . .
H17 H 0.1176 0.4826 0.5121 0.088 Uiso 1 1 calc R U
C18 C 0.09080(14) 0.3412(4) 0.5633(8) 0.0695(13) Uani 1 1 d . .
H18 H 0.0712 0.3742 0.6167 0.083 Uiso 1 1 calc R U
C19 C 0.09290(11) 0.2266(3) 0.5471(6) 0.0513(9) Uani 1 1 d . .
H19 H 0.0745 0.1833 0.5907 0.062 Uiso 1 1 calc R U

loop_
_atom_site_aniso_label
_atom_site_aniso_U_11
_atom_site_aniso_U_22
_atom_site_aniso_U_33
_atom_site_aniso_U_23
_atom_site_aniso_U_13
_atom_site_aniso_U_12
Cu1 0.0367(3) 0.0323(3) 0.0516(3) -0.0017(3) 0.0057(2) 0.00387(15)
N1 0.0338(11) 0.0360(12) 0.0420(16) 0.0007(14) -0.0005(14) 0.0024(10)
N2 0.0340(12) 0.0338(13) 0.0480(16) -0.0003(13) -0.0001(12) 0.0047(11)
N3 0.0441(13) 0.0349(13) 0.0472(17) -0.0031(18) -0.0069(15) 0.0048(10)
O1 0.0409(12) 0.0320(12) 0.0639(18) 0.0041(12) 0.0099(13) 0.0073(9)
O2 0.0437(14) 0.0429(13) 0.072(2) -0.0055(13) 0.0168(14) 0.0031(11)
O3 0.0396(11) 0.0403(12) 0.072(2) -0.0080(14) 0.0126(13) 0.0014(9)
C1 0.0377(16) 0.0332(15) 0.0373(17) -0.0026(13) -0.0029(13) 0.0055(12)
C2 0.0374(15) 0.0312(15) 0.0367(15) 0.0000(13) -0.0019(14) 0.0052(12)
C3 0.0415(15) 0.0283(14) 0.0523(18) -0.0042(13) 0.004(2) 0.0042(14)
C4 0.0450(18) 0.0315(16) 0.060(2) -0.0060(16) 0.0079(18) -0.0013(14)
C5 0.0377(16) 0.0350(16) 0.0453(18) -0.0001(14) 0.0015(14) 0.0025(12)
C6 0.0447(17) 0.0295(13) 0.0454(17) -0.0025(14) 0.0049(16) 0.0041(12)
C7 0.0419(16) 0.0293(15) 0.0464(16) -0.0041(14) 0.0044(15) -0.0009(13)
C8 0.0402(16) 0.0360(15) 0.050(2) 0.0022(16) -0.0036(16) 0.0015(12)
C9 0.0353(15) 0.0435(17) 0.0504(19) 0.0050(15) -0.0037(15) 0.0005(13)
C10 0.0360(16) 0.051(2) 0.0500(19) 0.0039(17) -0.0019(16) -0.0002(14)
C11 0.0419(18) 0.061(2) 0.078(3) 0.003(2) 0.012(2) 0.0060(17)
C12 0.0406(19) 0.079(3) 0.082(3) 0.011(3) 0.014(2) -0.002(2)
C13 0.046(2) 0.068(3) 0.091(4) 0.015(3) 0.009(2) -0.012(2)
C14 0.0448(19) 0.048(2) 0.082(3) 0.010(2) 0.004(2) -0.0058(16)
C15 0.0497(19) 0.0403(17) 0.055(2) -0.0018(16) -0.0008(16) 0.0029(15)
C16 0.072(3) 0.0384(18) 0.068(3) 0.0029(19) -0.004(2) -0.0028(17)
C17 0.102(4) 0.0331(19) 0.085(4) -0.003(2) 0.002(3) 0.0114(19)
C18 0.081(3) 0.045(2) 0.082(3) -0.002(2) 0.012(3) 0.023(2)
C19 0.056(2) 0.0442(19) 0.054(2) -0.0035(17) 0.0032(19) 0.0108(17)

loop_
_atom_type_symbol
_atom_type_description
_atom_type_scat_dispersion_real
_atom_type_scat_dispersion_imag
_atom_type_scat_source
C C 0.0181 0.0091 'International Tables Vol C Tables 4.2.6.8 and 6.1.1.4'
H H 0.0000 0.0000 'International Tables Vol C Tables 4.2.6.8 and 6.1.1.4'
Cu Cu -1.9646 0.5888 'International Tables Vol C Tables 4.2.6.8 and 6.1.1.4'
N N 0.0311 0.0180 'International Tables Vol C Tables 4.2.6.8 and 6.1.1.4'
O O 0.0492 0.0322 'International Tables Vol C Tables 4.2.6.8 and 6.1.1.4'

loop_
_geom_angle_atom_site_label_1
_geom_angle_atom_site_label_2
_geom_angle_atom_site_label_3
_geom_angle
O2 Cu1 N1 92.13(12)
O2 Cu1 O1 170.61(13)
N1 Cu1 O1 80.83(11)
O2 Cu1 N3 93.70(13)
N1 Cu1 N3 173.86(12)
O1 Cu1 N3 93.16(12)
C8 N1 N2 118.4(3)
C8 N1 Cu1 127.4(2)
N2 N1 Cu1 114.2(2)
C1 N2 N1 109.6(3)
C19 N3 C15 118.5(3)
C19 N3 Cu1 121.0(3)
C15 N3 Cu1 120.5(3)
C1 O1 Cu1 111.0(2)
C10 O2 Cu1 125.7(3)
C5 O3 H3O 111(3)
O1 C1 N2 123.5(3)
O1 C1 C2 118.4(3)
N2 C1 C2 118.1(3)
C3 C2 C7 118.5(3)
C3 C2 C1 120.1(3)
C7 C2 C1 121.3(3)
C4 C3 C2 121.3(3)
C4 C3 H3 119.4
C2 C3 H3 119.4
C3 C4 C5 120.0(3)
C3 C4 H4 120.0
C5 C4 H4 120.0
O3 C5 C6 123.1(3)
O3 C5 C4 117.6(3)
C6 C5 C4 119.3(3)
C7 C6 C5 120.0(3)
C7 C6 H6 120.0
C5 C6 H6 120.0
C6 C7 C2 120.9(3)
C6 C7 H7 119.5
C2 C7 H7 119.5
N1 C8 C9 123.7(3)
N1 C8 H8 118.1
C9 C8 H8 118.1
C14 C9 C10 119.1(4)
C14 C9 C8 117.8(3)
C10 C9 C8 123.1(3)
O2 C10 C11 118.4(4)
O2 C10 C9 124.0(3)
C11 C10 C9 117.5(4)
C12 C11 C10 122.8(4)
C12 C11 H11 118.6
C10 C11 H11 118.6
C11 C12 C13 119.6(4)
C11 C12 H12 120.2
C13 C12 H12 120.2
C14 C13 C12 119.3(4)
C14 C13 H13 120.4
C12 C13 H13 120.4
C13 C14 C9 121.7(4)
C13 C14 H14 119.2
C9 C14 H14 119.2
N3 C15 C16 122.8(4)
N3 C15 H15 118.6
C16 C15 H15 118.6
C17 C16 C15 118.3(4)
C17 C16 H16 120.9
C15 C16 H16 120.9
C16 C17 C18 119.2(4)
C16 C17 H17 120.4
C18 C17 H17 120.4
C17 C18 C19 119.0(4)
C17 C18 H18 120.5
C19 C18 H18 120.5
N3 C19 C18 122.1(4)
N3 C19 H19 118.9
C18 C19 H19 118.9

loop_
_geom_bond_atom_site_label_1
_geom_bond_atom_site_label_2
_geom_bond_distance
Cu1 O2 1.905(3)
Cu1 N1 1.928(3)
Cu1 O1 1.943(3)
Cu1 N3 2.011(3)
N1 C8 1.279(5)
N1 N2 1.397(4)
N2 C1 1.320(5)
N3 C19 1.337(5)
N3 C15 1.337(5)
O1 C1 1.284(4)
O2 C10 1.316(5)
O3 C5 1.352(4)
O3 H3O 0.80(2)
C1 C2 1.485(4)
C2 C3 1.383(5)
C2 C7 1.392(4)
C3 C4 1.378(5)
C3 H3 0.9300
C4 C5 1.393(5)
C4 H4 0.9300
C5 C6 1.391(5)
C6 C7 1.381(5)
C6 H6 0.9300
C7 H7 0.9300
C8 C9 1.436(5)
C8 H8 0.9300
C9 C14 1.412(5)
C9 C10 1.417(6)
C10 C11 1.397(6)
C11 C12 1.377(7)
C11 H11 0.9300
C12 C13 1.396(7)
C12 H12 0.9300
C13 C14 1.376(6)
C13 H13 0.9300
C14 H14 0.9300
C15 C16 1.389(6)
C15 H15 0.9300
C16 C17 1.379(7)
C16 H16 0.9300
C17 C18 1.381(8)
C17 H17 0.9300
C18 C19 1.385(6)
C18 H18 0.9300
C19 H19 0.9300

loop_
_geom_torsion_atom_site_label_1
_geom_torsion_atom_site_label_2
_geom_torsion_atom_site_label_3
_geom_torsion_atom_site_label_4
_geom_torsion
C8 N1 N2 C1 172.0(4)
Cu1 N1 N2 C1 -6.5(4)
Cu1 O1 C1 N2 6.8(5)
Cu1 O1 C1 C2 -172.3(2)
N1 N2 C1 O1 -0.4(5)
N1 N2 C1 C2 178.8(3)
O1 C1 C2 C3 22.0(5)
N2 C1 C2 C3 -157.2(4)
O1 C1 C2 C7 -161.0(4)
N2 C1 C2 C7 19.8(5)
C7 C2 C3 C4 0.1(7)
C1 C2 C3 C4 177.3(4)
C2 C3 C4 C5 1.2(7)
C3 C4 C5 O3 178.3(4)
C3 C4 C5 C6 -2.1(6)
O3 C5 C6 C7 -178.8(3)
C4 C5 C6 C7 1.7(6)
C5 C6 C7 C2 -0.3(6)
C3 C2 C7 C6 -0.6(6)
C1 C2 C7 C6 -177.7(3)
N2 N1 C8 C9 177.4(3)
Cu1 N1 C8 C9 -4.3(6)
N1 C8 C9 C14 174.8(4)
N1 C8 C9 C10 -8.0(6)
Cu1 O2 C10 C11 -166.4(3)
Cu1 O2 C10 C9 17.3(6)
C14 C9 C10 O2 178.3(4)
C8 C9 C10 O2 1.1(7)
C14 C9 C10 C11 2.0(6)
C8 C9 C10 C11 -175.2(4)
O2 C10 C11 C12 -179.4(5)
C9 C10 C11 C12 -2.8(7)
C10 C11 C12 C13 1.8(9)
C11 C12 C13 C14 0.1(9)
C12 C13 C14 C9 -0.9(8)
C10 C9 C14 C13 -0.2(7)
C8 C9 C14 C13 177.1(5)
C19 N3 C15 C16 2.4(7)
Cu1 N3 C15 C16 -176.9(3)
N3 C15 C16 C17 -0.6(7)
C15 C16 C17 C18 -1.6(8)
C16 C17 C18 C19 2.0(9)
C15 N3 C19 C18 -2.0(7)
Cu1 N3 C19 C18 177.3(4)
C17 C18 C19 N3 -0.2(8)
